data_1517480
loop_
_publ_author_name
'Queen, Wendy L.'
'Hudson, Matthew R.'
'Bloch, Eric D.'
'Mason, Jarad A.'
'Gonzalez, Miguel I.'
'Lee, Jason S.'
'Gygi, David'
'Howe, Joshua D.'
'Lee, Kyuho'
'Darwish, Tamim A.'
'James, Michael'
'Peterson, Vanessa K.'
'Teat, Simon J.'
'Smit, Berend'
'Neaton, Jeffrey B.'
'Long, Jeffrey R.'
'Brown, Craig M.'

_publ_section_title
;
 Comprehensive study of carbon dioxide adsorption in the metal--organic
 frameworks M2(dobdc) (M = Mg, Mn, Fe, Co, Ni, Cu, Zn)
;
_journal_issue 12
_journal_name_full 'Chem. Sci.'
_journal_page_first 4569
_journal_paper_doi 10.1039/C4SC02064B
_journal_volume 5
_journal_year 2014
_chemical_formula_sum 'C10.94 H2 Co2 O11.88'
_chemical_formula_weight 441.35
_chemical_name_systematic
;
 ?
;
_space_group_crystal_system trigonal
_space_group_IT_number 148
_space_group_name_Hall '-R 3'
_space_group_name_H-M_alt 'R -3 :H'
_symmetry_space_group_name_Hall '-R 3'
_symmetry_space_group_name_H-M 'R -3 :H'
_atom_sites_solution_hydrogens geom
_atom_sites_solution_primary direct
_atom_sites_solution_secondary difmap
_audit_creation_method SHELXL-2013
_cell_angle_alpha 90
_cell_angle_beta 90
_cell_angle_gamma 120
_cell_formula_units_Z 9
_cell_length_a 25.994(7)
_cell_length_b 25.994(7)
_cell_length_c 6.8127(18)
_cell_measurement_reflns_used 3344
_cell_measurement_temperature 150(2)
_cell_measurement_theta_max 31.99
_cell_measurement_theta_min 3.41
_cell_volume 3986.5(18)
_computing_cell_refinement 'Bruker SAINT v8.27b'
_computing_data_collection 'Bruker APEX 2'
_computing_data_reduction 'Bruker SAINT v8.27b'
_computing_molecular_graphics OLEX2
_computing_publication_material 'Bruker SHELXTL & OLEX2'
_computing_structure_refinement 'SHELXL-2013 (Sheldrick, 2013)'
_computing_structure_solution 'Bruker SHELXS'
_diffrn_ambient_temperature 150(2)
_diffrn_measured_fraction_theta_full 0.963
_diffrn_measured_fraction_theta_max 0.934
_diffrn_measurement_device_type 'Bruker APEX II CCD diffractometer'
_diffrn_measurement_method '\w scans'
_diffrn_radiation_type synchrotron
_diffrn_radiation_wavelength 0.7749
_diffrn_reflns_av_R_equivalents 0.0925
_diffrn_reflns_av_unetI/netI 0.0810
_diffrn_reflns_Laue_measured_fraction_full 0.963
_diffrn_reflns_Laue_measured_fraction_max 0.934
_diffrn_reflns_limit_h_max 16
_diffrn_reflns_limit_h_min -35
_diffrn_reflns_limit_k_max 35
_diffrn_reflns_limit_k_min 0
_diffrn_reflns_limit_l_max 8
_diffrn_reflns_limit_l_min 0
_diffrn_reflns_number 6875
_diffrn_reflns_point_group_measured_fraction_full 0.963
_diffrn_reflns_point_group_measured_fraction_max 0.934
_diffrn_reflns_theta_full 27.706
_diffrn_reflns_theta_max 32.075
_diffrn_reflns_theta_min 3.406
_diffrn_source 'Advanced Light Source station 11.3.1'
_exptl_absorpt_coefficient_mu 2.428
_exptl_absorpt_correction_T_max 0.888
_exptl_absorpt_correction_T_min 0.287
_exptl_absorpt_correction_type multi-scan
_exptl_absorpt_process_details 'TWINABS-2012/1 (Bruker,2012)'
_exptl_crystal_colour violet
_exptl_crystal_density_diffrn 1.653
_exptl_crystal_description needle
_exptl_crystal_F_000 1948
_exptl_crystal_size_max 0.200
_exptl_crystal_size_mid 0.050
_exptl_crystal_size_min 0.050
_refine_diff_density_max 1.564
_refine_diff_density_min -1.346
_refine_diff_density_rms 0.229
_refine_ls_extinction_method none
_refine_ls_goodness_of_fit_ref 1.130
_refine_ls_hydrogen_treatment constr
_refine_ls_matrix_type full
_refine_ls_number_parameters 117
_refine_ls_number_reflns 2236
_refine_ls_number_restraints 19
_refine_ls_restrained_S_all 1.147
_refine_ls_R_factor_all 0.1284
_refine_ls_R_factor_gt 0.0977
_refine_ls_shift/su_max 0.000
_refine_ls_shift/su_mean 0.000
_refine_ls_structure_factor_coef Fsqd
_refine_ls_weighting_details 'w=1/[\s^2^(Fo^2^)+(0.1049P)^2^+88.3050P] where P=(Fo^2^+2Fc^2^)/3'
_refine_ls_weighting_scheme calc
_refine_ls_wR_factor_gt 0.2437
_refine_ls_wR_factor_ref 0.2628
_reflns_Friedel_coverage 0.000
_reflns_number_gt 1721
_reflns_number_total 2236
_reflns_threshold_expression 'I > 2\s(I)'
_cod_data_source_file c4sc02064b2.cif
_cod_data_source_block twin034
_cod_depositor_comments
;Adding full bibliography for 1517465--1517482.cif.

The following automatic conversions were performed:

'_atom_sites_solution_primary' value 'direct methods' was changed to
'direct'.

Automatic conversion script
Id: cif_fix_values 6452 2018-10-05 10:23:21Z andrius 
;
_cod_original_cell_volume 3987(2)
_cod_database_code 1517480
_shelx_space_group_comment
;
The symmetry employed for this shelxl refinement is uniquely defined
by the following loop, which should always be used as a source of
symmetry information in preference to the above space-group names.
They are only intended as comments.
;
_shelx_estimated_absorpt_t_min 0.642
_shelx_estimated_absorpt_t_max 0.888
_shelxl_version_number 2013-3

loop_
_space_group_symop_operation_xyz
'x, y, z'
'-y, x-y, z'
'-x+y, -x, z'
'x+2/3, y+1/3, z+1/3'
'-y+2/3, x-y+1/3, z+1/3'
'-x+y+2/3, -x+1/3, z+1/3'
'x+1/3, y+2/3, z+2/3'
'-y+1/3, x-y+2/3, z+2/3'
'-x+y+1/3, -x+2/3, z+2/3'
'-x, -y, -z'
'y, -x+y, -z'
'x-y, x, -z'
'-x+2/3, -y+1/3, -z+1/3'
'y+2/3, -x+y+1/3, -z+1/3'
'x-y+2/3, x+1/3, -z+1/3'
'-x+1/3, -y+2/3, -z+2/3'
'y+1/3, -x+y+2/3, -z+2/3'
'x-y+1/3, x+2/3, -z+2/3'

loop_
_atom_site_label
_atom_site_type_symbol
_atom_site_fract_x
_atom_site_fract_y
_atom_site_fract_z
_atom_site_U_iso_or_equiv
_atom_site_adp_type
_atom_site_occupancy
_atom_site_site_symmetry_order
_atom_site_calc_flag
_atom_site_refinement_flags_posn
_atom_site_refinement_flags_adp
_atom_site_refinement_flags_occupancy
Co1 Co 0.94947(5) 0.63467(5) 0.01866(17) 0.0207(3) Uani 1 1 d . . .
O1 O 0.9407(2) 0.6902(3) 0.8309(8) 0.0216(12) Uani 1 1 d . . .
O2 O 0.9628(3) 0.6594(3) 0.4697(9) 0.0233(12) Uani 1 1 d . . .
O3 O 0.8953(3) 0.6335(3) 0.2350(9) 0.0254(13) Uani 1 1 d . . .
O4 O 0.8710(5) 0.5537(4) -0.1137(17) 0.055(4) Uani 0.85(3) 1 d D U P
O5 O 0.7698(15) 0.521(3) -0.077(10) 0.45(3) Uani 0.85(3) 1 d D U P
O6 O 0.8821(18) 0.5177(17) 0.502(6) 0.22(2) Uani 0.62(3) 1 d D . P
O7 O 0.8144(18) 0.4811(18) 0.245(5) 0.22(2) Uani 0.62(3) 1 d D . P
C1 C 0.8889(4) 0.6777(4) 0.7427(12) 0.0221(16) Uani 1 1 d . . .
C2 C 0.8742(4) 0.6610(4) 0.5473(13) 0.0246(17) Uani 1 1 d . . .
C3 C 0.8191(4) 0.6502(4) 0.4751(13) 0.0244(16) Uani 1 1 d . . .
H3 H 0.8095 0.6387 0.3417 0.029 Uiso 1 1 calc R U .
C4 C 0.9131(4) 0.6510(4) 0.4079(13) 0.0221(16) Uani 1 1 d . . .
C5 C 0.8198(10) 0.5347(19) -0.106(8) 0.181(15) Uani 0.85(3) 1 d D U P
C6 C 0.851(2) 0.496(2) 0.368(7) 0.22(2) Uani 0.62(3) 1 d D . P

loop_
_atom_site_aniso_label
_atom_site_aniso_U_11
_atom_site_aniso_U_22
_atom_site_aniso_U_33
_atom_site_aniso_U_23
_atom_site_aniso_U_13
_atom_site_aniso_U_12
Co1 0.0220(6) 0.0256(6) 0.0166(6) 0.0011(4) 0.0009(4) 0.0135(5)
O1 0.021(3) 0.028(3) 0.019(3) 0.000(2) -0.003(2) 0.014(2)
O2 0.020(3) 0.028(3) 0.024(3) -0.003(2) 0.000(2) 0.013(2)
O3 0.020(3) 0.033(3) 0.026(3) -0.006(2) 0.002(2) 0.014(3)
O4 0.054(6) 0.032(5) 0.062(7) -0.006(4) -0.027(5) 0.008(4)
O5 0.083(16) 0.50(6) 0.64(7) 0.04(6) 0.10(4) 0.04(3)
O6 0.22(4) 0.13(2) 0.15(3) 0.023(18) -0.02(2) -0.023(19)
O7 0.22(4) 0.13(2) 0.15(3) 0.023(18) -0.02(2) -0.023(19)
C1 0.025(4) 0.028(4) 0.020(4) 0.001(3) 0.000(3) 0.017(3)
C2 0.025(4) 0.028(4) 0.025(4) 0.000(3) 0.000(3) 0.017(3)
C3 0.027(4) 0.026(4) 0.020(4) 0.000(3) 0.000(3) 0.014(3)
C4 0.022(4) 0.023(4) 0.022(4) -0.002(3) 0.001(3) 0.012(3)
C5 0.074(10) 0.16(3) 0.26(3) 0.02(3) 0.02(2) 0.020(18)
C6 0.22(4) 0.13(2) 0.15(3) 0.023(18) -0.02(2) -0.023(19)

loop_
_atom_type_symbol
_atom_type_description
_atom_type_scat_dispersion_real
_atom_type_scat_dispersion_imag
_atom_type_scat_source
C C 0.0040 0.0020 'XDISP Program in WinGX L.Kissel & R.H.Pratt Acta Cryst A46 170 1990'
H H 0.0000 0.0000 'XDISP Program in WinGX L.Kissel & R.H.Pratt Acta Cryst A46 170 1990'
O O 0.0132 0.0074 'XDISP Program in WinGX L.Kissel & R.H.Pratt Acta Cryst A46 170 1990'
Co Co 0.3480 1.1404 'XDISP Program in WinGX L.Kissel & R.H.Pratt Acta Cryst A46 170 1990'

loop_
_geom_angle_atom_site_label_1
_geom_angle_atom_site_label_2
_geom_angle_atom_site_label_3
_geom_angle
_geom_angle_site_symmetry_1
_geom_angle_site_symmetry_3
O1 Co1 O3 98.4(2) 1_554 .
O1 Co1 O1 165.5(3) 1_554 5_654
O3 Co1 O1 95.6(2) . 5_654
O1 Co1 O2 82.7(2) 1_554 5_654
O3 Co1 O2 178.2(3) . 5_654
O1 Co1 O2 83.2(2) 5_654 5_654
O1 Co1 O2 92.8(2) 1_554 9_664
O3 Co1 O2 97.0(2) . 9_664
O1 Co1 O2 81.5(2) 5_654 9_664
O2 Co1 O2 81.49(7) 5_654 9_664
O1 Co1 O4 92.4(3) 1_554 .
O3 Co1 O4 88.8(4) . .
O1 Co1 O4 91.9(3) 5_654 .
O2 Co1 O4 92.6(4) 5_654 .
O2 Co1 O4 171.6(4) 9_664 .
C1 O1 Co1 124.2(5) . 1_556
C1 O1 Co1 124.2(5) . 9_665
Co1 O1 Co1 96.1(2) 1_556 9_665
C4 O2 Co1 129.8(5) . 9_665
C4 O2 Co1 135.4(6) . 5_655
Co1 O2 Co1 91.9(2) 9_665 5_655
C4 O3 Co1 123.0(5) . .
C5 O4 Co1 133(3) . .
O1 C1 C2 125.6(7) . .
O1 C1 C3 116.6(7) . 13_666
C2 C1 C3 117.8(8) . 13_666
C1 C2 C3 119.4(8) . .
C1 C2 C4 123.7(8) . .
C3 C2 C4 116.8(8) . .
C1 C3 C2 122.8(8) 13_666 .
C1 C3 H3 118.6 13_666 .
C2 C3 H3 118.6 . .
O3 C4 O2 122.0(8) . .
O3 C4 C2 119.6(7) . .
O2 C4 C2 118.4(8) . .
O4 C5 O5 171(6) . .
O6 C6 O7 167(6) . .

loop_
_geom_bond_atom_site_label_1
_geom_bond_atom_site_label_2
_geom_bond_distance
_geom_bond_site_symmetry_2
Co1 O1 2.024(6) 1_554
Co1 O3 2.028(6) .
Co1 O1 2.037(6) 5_654
Co1 O2 2.083(6) 5_654
Co1 O2 2.120(6) 9_664
Co1 O4 2.261(9) .
O1 C1 1.358(10) .
O1 Co1 2.024(6) 1_556
O1 Co1 2.037(6) 9_665
O2 C4 1.268(10) .
O2 Co1 2.083(6) 9_665
O2 Co1 2.120(6) 5_655
O3 C4 1.264(11) .
O4 C5 1.17(2) .
O5 C5 1.18(2) .
O6 C6 1.165(10) .
O7 C6 1.170(10) .
C1 C2 1.393(12) .
C1 C3 1.394(12) 13_666
C2 C3 1.404(12) .
C2 C4 1.503(12) .
C3 C1 1.394(12) 13_666
C3 H3 0.9500 .
